data_7110830
loop_
_publ_author_name
'John, Kevin D.'
'Scott, Brian L.'
'Baker, R. Thomas'
'Sattelberger, Alfred P.'
'Salazar, Kenneth V.'

_publ_contact_author
;
R. Thomas Baker
CST-18
MS J514
Los Alamos National Laboratory
Los Alamos, NM 87545 USA
;
_publ_section_title
;
 Chemistry of M(allyl)3 (M = Rh, Ir) compounds: structural
 characterization of tris(allyl)iridium complexes with phosphorus ligands
;
_journal_issue 7
_journal_name_full 'Chemical Communications'
_journal_page_first 581
_journal_paper_doi 10.1039/a910164k
_journal_year 2000
_chemical_formula_sum 'C50 H56 Ir P3'
_chemical_formula_weight 942.06
_chemical_name_common
;
(bis(2-diphenylphosphinoethyl)phenylphosphine)tris(sigma-allyl)iridium
;
_chemical_name_systematic
; 
? 
;
_space_group_IT_number 14
_symmetry_cell_setting monoclinic
_symmetry_space_group_name_Hall '-P 2yn'
_symmetry_space_group_name_H-M 'P 1 21/n 1'
_atom_sites_solution_hydrogens geom
_atom_sites_solution_primary direct
_atom_sites_solution_secondary difmap
_audit_creation_method SHELXL-97
_cell_angle_alpha 90.00
_cell_angle_beta 106.450(1)
_cell_angle_gamma 90.00
_cell_formula_units_Z 4
_cell_length_a 11.2226(5)
_cell_length_b 25.4429(13)
_cell_length_c 16.3141(8)
_cell_measurement_temperature 203(2)
_cell_volume 4467.6(4)
_computing_structure_refinement 'SHELXL-97 (Sheldrick, 1997)'
_computing_structure_solution 'SHELXS-97 (Sheldrick, 1990)'
_diffrn_ambient_temperature 203(2)
_diffrn_measured_fraction_theta_full 0.981
_diffrn_measured_fraction_theta_max 0.971
_diffrn_radiation_monochromator graphite
_diffrn_radiation_source 'fine-focus sealed tube'
_diffrn_radiation_type MoK\a
_diffrn_radiation_wavelength 0.71073
_diffrn_reflns_av_R_equivalents 0.0319
_diffrn_reflns_av_sigmaI/netI 0.0432
_diffrn_reflns_limit_h_max 14
_diffrn_reflns_limit_h_min -13
_diffrn_reflns_limit_k_max 31
_diffrn_reflns_limit_k_min -31
_diffrn_reflns_limit_l_max 20
_diffrn_reflns_limit_l_min -19
_diffrn_reflns_number 22711
_diffrn_reflns_theta_full 25.00
_diffrn_reflns_theta_max 26.39
_diffrn_reflns_theta_min 1.53
_exptl_absorpt_coefficient_mu 3.13
_exptl_crystal_colour colorless
_exptl_crystal_density_diffrn 1.401
_exptl_crystal_density_method 'not measured'
_exptl_crystal_description 'multifaceted block'
_exptl_crystal_F_000 1912
_exptl_crystal_preparation 'crystallized from toluene'
_exptl_crystal_size_max 0.16
_exptl_crystal_size_mid 0.12
_exptl_crystal_size_min 0.06
_refine_diff_density_max 1.136
_refine_diff_density_min -1.018
_refine_diff_density_rms 0.143
_refine_ls_extinction_method none
_refine_ls_goodness_of_fit_ref 1.023
_refine_ls_hydrogen_treatment mixed
_refine_ls_matrix_type full
_refine_ls_number_parameters 434
_refine_ls_number_reflns 8890
_refine_ls_number_restraints 0
_refine_ls_restrained_S_all 1.023
_refine_ls_R_factor_all 0.0392
_refine_ls_R_factor_gt 0.0292
_refine_ls_shift/su_max 0.003
_refine_ls_shift/su_mean 0.000
_refine_ls_structure_factor_coef Fsqd
_refine_ls_weighting_details 'calc w=1/[\s^2^(Fo^2^)+(0.0413P)^2^+0.0000P] where P=(Fo^2^+2Fc^2^)/3'
_refine_ls_weighting_scheme calc
_refine_ls_wR_factor_gt 0.0733
_refine_ls_wR_factor_ref 0.0761
_reflns_number_gt 7159
_reflns_number_total 8890
_reflns_threshold_expression >2sigma(I)
_cod_data_source_file a910164ksup1.cif
_cod_data_source_block ccd140a
_cod_original_sg_symbol_H-M P2(1)/n
_cod_original_formula_sum 'C43 H48 Ir P3 (C7 H8)'
_cod_database_code 7110830

loop_
_symmetry_equiv_pos_as_xyz
'x, y, z'
'-x+1/2, y+1/2, -z+1/2'
'-x, -y, -z'
'x-1/2, -y-1/2, z-1/2'

loop_
_atom_site_label
_atom_site_type_symbol
_atom_site_fract_x
_atom_site_fract_y
_atom_site_fract_z
_atom_site_U_iso_or_equiv
_atom_site_adp_type
_atom_site_occupancy
_atom_site_symmetry_multiplicity
_atom_site_calc_flag
_atom_site_refinement_flags
Ir Ir 0.844890(13) 0.212752(5) -0.000119(8) 0.02278(5) Uani 1 1 d .
P1 P 0.90837(10) 0.15321(4) 0.11333(6) 0.0312(2) Uani 1 1 d .
P2 P 0.93122(11) 0.27585(4) 0.09937(6) 0.0328(2) Uani 1 1 d .
P3 P 1.03044(10) 0.22032(4) -0.03748(8) 0.0364(3) Uani 1 1 d .
C1 C 0.6665(4) 0.21466(15) 0.0309(3) 0.0369(9) Uani 1 1 d .
H1A H 0.6182 0.1846 0.0033 0.044 Uiso 1 1 calc R
H1B H 0.6840 0.2094 0.0920 0.044 Uiso 1 1 calc R
C2 C 0.5858(4) 0.26192(17) 0.0081(3) 0.0435(11) Uani 1 1 d .
H2A H 0.6123 0.2922 0.0399 0.052 Uiso 1 1 calc R
C3 C 0.4799(4) 0.2647(2) -0.0530(4) 0.0580(14) Uani 1 1 d .
H3A H 0.4498 0.2353 -0.0864 0.070 Uiso 1 1 calc R
H3B H 0.4354 0.2960 -0.0628 0.070 Uiso 1 1 calc R
C4 C 0.7737(4) 0.15112(17) -0.0969(2) 0.0369(10) Uani 1 1 d .
H4A H 0.8106 0.1571 -0.1431 0.044 Uiso 1 1 calc R
H4B H 0.8057 0.1178 -0.0710 0.044 Uiso 1 1 calc R
C5 C 0.6400(4) 0.14471(19) -0.1353(3) 0.0497(12) Uani 1 1 d .
H5A H 0.5957 0.1753 -0.1551 0.060 Uiso 1 1 calc R
C6 C 0.5750(5) 0.1015(2) -0.1451(3) 0.0608(15) Uani 1 1 d .
H6A H 0.6140 0.0696 -0.1265 0.073 Uiso 1 1 calc R
H6B H 0.4897 0.1025 -0.1707 0.073 Uiso 1 1 calc R
C7 C 0.7594(4) 0.26608(16) -0.1054(2) 0.0322(9) Uani 1 1 d .
H7A H 0.7952 0.2585 -0.1517 0.039 Uiso 1 1 calc R
H7B H 0.6718 0.2574 -0.1257 0.039 Uiso 1 1 calc R
C8 C 0.7691(6) 0.3231(2) -0.0899(3) 0.0639(16) Uani 1 1 d .
C9 C 0.8086(8) 0.3610(3) -0.1237(5) 0.066(3) Uani 0.710(17) 1 d P
C9A C 0.7191(17) 0.3623(7) -0.0971(10) 0.046(6) Uani 0.290(17) 1 d P
C10 C 0.9518(6) 0.19201(18) 0.2131(3) 0.0606(16) Uani 1 1 d .
H10A H 0.8782 0.1986 0.2315 0.073 Uiso 1 1 calc R
H10B H 1.0096 0.1719 0.2575 0.073 Uiso 1 1 calc R
C11 C 1.0111(6) 0.24397(17) 0.2015(3) 0.0654(17) Uani 1 1 d .
H11A H 1.0974 0.2380 0.2037 0.078 Uiso 1 1 calc R
H11B H 1.0094 0.2673 0.2482 0.078 Uiso 1 1 calc R
C12 C 1.0615(4) 0.30740(18) 0.0705(3) 0.0491(12) Uani 1 1 d .
H12A H 1.0305 0.3323 0.0244 0.059 Uiso 1 1 calc R
H12B H 1.1143 0.3260 0.1193 0.059 Uiso 1 1 calc R
C13 C 1.1346(4) 0.26375(19) 0.0423(4) 0.0598(15) Uani 1 1 d .
H13A H 1.1785 0.2432 0.0917 0.072 Uiso 1 1 calc R
H13B H 1.1958 0.2792 0.0178 0.072 Uiso 1 1 calc R
C14 C 0.7999(4) 0.10663(16) 0.1401(3) 0.0400(10) Uani 1 1 d .
C15 C 0.8273(5) 0.08529(19) 0.2224(3) 0.0547(13) Uani 1 1 d .
H15A H 0.9004 0.0950 0.2630 0.066 Uiso 1 1 calc R
C16 C 0.7479(6) 0.0502(2) 0.2446(4) 0.0671(17) Uani 1 1 d .
H16A H 0.7676 0.0369 0.2999 0.080 Uiso 1 1 calc R
C17 C 0.6419(7) 0.03485(19) 0.1866(4) 0.0700(18) Uani 1 1 d .
H17A H 0.5883 0.0115 0.2021 0.084 Uiso 1 1 calc R
C18 C 0.6132(5) 0.0544(2) 0.1029(4) 0.0655(15) Uani 1 1 d .
H18A H 0.5411 0.0436 0.0625 0.079 Uiso 1 1 calc R
C19 C 0.6928(5) 0.09011(17) 0.0803(3) 0.0495(12) Uani 1 1 d .
H19A H 0.6737 0.1029 0.0246 0.059 Uiso 1 1 calc R
C20 C 1.0406(4) 0.10911(15) 0.1245(3) 0.0373(10) Uani 1 1 d .
C21 C 1.1612(5) 0.1250(2) 0.1576(4) 0.0755(19) Uani 1 1 d .
H21A H 1.1774 0.1594 0.1768 0.091 Uiso 1 1 calc R
C22 C 1.2601(5) 0.0908(2) 0.1630(5) 0.098(3) Uani 1 1 d .
H22A H 1.3412 0.1027 0.1857 0.117 Uiso 1 1 calc R
C23 C 1.2391(5) 0.0403(2) 0.1353(4) 0.0714(17) Uani 1 1 d .
H23A H 1.3055 0.0176 0.1393 0.086 Uiso 1 1 calc R
C24 C 1.1198(5) 0.02305(18) 0.1016(3) 0.0512(12) Uani 1 1 d .
H24A H 1.1048 -0.0115 0.0828 0.061 Uiso 1 1 calc R
C25 C 1.0209(4) 0.05728(16) 0.0955(3) 0.0399(10) Uani 1 1 d .
H25A H 0.9402 0.0454 0.0716 0.048 Uiso 1 1 calc R
C26 C 0.8522(4) 0.32949(15) 0.1360(2) 0.0374(10) Uani 1 1 d .
C27 C 0.7821(5) 0.31902(18) 0.1923(3) 0.0548(13) Uani 1 1 d .
H27A H 0.7770 0.2847 0.2106 0.066 Uiso 1 1 calc R
C28 C 0.7201(6) 0.3583(2) 0.2215(4) 0.0685(16) Uani 1 1 d .
H28A H 0.6761 0.3504 0.2604 0.082 Uiso 1 1 calc R
C29 C 0.7227(5) 0.4090(2) 0.1938(4) 0.0656(16) Uani 1 1 d .
H29A H 0.6798 0.4353 0.2130 0.079 Uiso 1 1 calc R
C30 C 0.7891(5) 0.42051(18) 0.1375(3) 0.0594(14) Uani 1 1 d .
H30A H 0.7908 0.4549 0.1183 0.071 Uiso 1 1 calc R
C31 C 0.8546(5) 0.38128(16) 0.1084(3) 0.0450(11) Uani 1 1 d .
H31A H 0.8998 0.3898 0.0704 0.054 Uiso 1 1 calc R
C32 C 1.0261(5) 0.25076(18) -0.1416(4) 0.0548(14) Uani 1 1 d .
C33 C 1.0749(6) 0.3008(2) -0.1471(5) 0.091(2) Uani 1 1 d .
H33A H 1.1114 0.3198 -0.0976 0.109 Uiso 1 1 calc R
C34 C 1.0686(9) 0.3224(3) -0.2280(7) 0.124(4) Uani 1 1 d .
H34A H 1.1000 0.3559 -0.2319 0.149 Uiso 1 1 calc R
C35 C 1.0179(9) 0.2950(3) -0.2986(7) 0.130(5) Uani 1 1 d .
H35A H 1.0152 0.3094 -0.3515 0.156 Uiso 1 1 calc R
C36 C 0.9682(7) 0.2445(3) -0.2950(4) 0.095(3) Uani 1 1 d .
H36A H 0.9320 0.2259 -0.3449 0.115 Uiso 1 1 calc R
C37 C 0.9740(6) 0.2232(2) -0.2165(4) 0.0677(17) Uani 1 1 d .
H37A H 0.9423 0.1897 -0.2137 0.081 Uiso 1 1 calc R
C38 C 1.1335(4) 0.16481(16) -0.0445(3) 0.0387(10) Uani 1 1 d .
C39 C 1.2609(5) 0.1714(2) -0.0241(4) 0.0759(19) Uani 1 1 d .
H39A H 1.2961 0.2032 -0.0018 0.091 Uiso 1 1 calc R
C40 C 1.3359(5) 0.1313(2) -0.0364(5) 0.087(2) Uani 1 1 d .
H40A H 1.4214 0.1364 -0.0226 0.104 Uiso 1 1 calc R
C41 C 1.2865(5) 0.08378(19) -0.0688(4) 0.0604(15) Uani 1 1 d .
H41A H 1.3380 0.0566 -0.0760 0.072 Uiso 1 1 calc R
C42 C 1.1591(5) 0.07687(17) -0.0906(3) 0.0495(12) Uani 1 1 d .
H42A H 1.1243 0.0451 -0.1139 0.059 Uiso 1 1 calc R
C43 C 1.0831(4) 0.11730(16) -0.0776(3) 0.0408(10) Uani 1 1 d .
H43A H 0.9976 0.1123 -0.0914 0.049 Uiso 1 1 calc R

loop_
_atom_site_aniso_label
_atom_site_aniso_U_11
_atom_site_aniso_U_22
_atom_site_aniso_U_33
_atom_site_aniso_U_23
_atom_site_aniso_U_13
_atom_site_aniso_U_12
Ir 0.02270(9) 0.02696(8) 0.01771(8) -0.00154(6) 0.00416(5) -0.00005(6)
P1 0.0427(6) 0.0263(5) 0.0209(5) -0.0013(4) 0.0031(4) 0.0026(4)
P2 0.0414(6) 0.0260(5) 0.0255(5) -0.0048(4) 0.0004(5) 0.0018(4)
P3 0.0304(6) 0.0303(6) 0.0529(7) -0.0046(5) 0.0192(5) -0.0025(4)
C1 0.033(2) 0.039(2) 0.045(2) 0.0010(19) 0.0217(19) -0.0005(18)
C2 0.034(3) 0.039(2) 0.065(3) -0.002(2) 0.026(2) 0.006(2)
C3 0.033(3) 0.057(3) 0.087(4) 0.004(3) 0.022(3) 0.012(2)
C4 0.035(2) 0.049(3) 0.027(2) -0.0079(18) 0.0096(17) -0.0063(19)
C5 0.049(3) 0.045(3) 0.042(3) -0.001(2) -0.007(2) -0.001(2)
C6 0.038(3) 0.051(3) 0.078(4) -0.020(3) -0.007(3) -0.004(2)
C7 0.026(2) 0.046(2) 0.0223(19) 0.0069(17) 0.0021(16) 0.0049(18)
C8 0.084(4) 0.043(3) 0.039(3) 0.015(2) -0.023(3) -0.005(3)
C9 0.062(6) 0.060(5) 0.064(5) 0.020(4) -0.003(4) -0.020(4)
C9A 0.042(12) 0.049(11) 0.043(9) 0.006(8) 0.003(7) -0.002(8)
C10 0.115(5) 0.034(2) 0.021(2) -0.0007(18) -0.001(3) 0.012(3)
C11 0.106(4) 0.031(2) 0.034(2) -0.0119(19) -0.022(3) 0.009(3)
C12 0.032(3) 0.037(2) 0.074(3) -0.019(2) 0.008(2) -0.007(2)
C13 0.026(3) 0.043(3) 0.109(5) -0.032(3) 0.016(3) -0.008(2)
C14 0.059(3) 0.029(2) 0.041(2) 0.0061(18) 0.029(2) 0.009(2)
C15 0.070(3) 0.054(3) 0.048(3) 0.011(2) 0.029(3) 0.013(3)
C16 0.103(5) 0.055(3) 0.062(4) 0.023(3) 0.054(4) 0.015(3)
C17 0.106(5) 0.033(3) 0.096(5) 0.017(3) 0.070(4) 0.010(3)
C18 0.073(4) 0.042(3) 0.084(4) 0.003(3) 0.027(3) -0.005(3)
C19 0.067(3) 0.031(2) 0.054(3) 0.005(2) 0.022(3) -0.002(2)
C20 0.044(3) 0.029(2) 0.031(2) 0.0035(17) -0.0020(19) 0.0043(18)
C21 0.046(3) 0.041(3) 0.110(5) 0.002(3) -0.026(3) 0.001(2)
C22 0.039(3) 0.055(4) 0.166(7) 0.015(4) -0.025(4) 0.004(3)
C23 0.047(3) 0.054(3) 0.109(5) 0.018(3) 0.014(3) 0.016(3)
C24 0.061(3) 0.033(2) 0.060(3) 0.001(2) 0.017(3) 0.010(2)
C25 0.042(3) 0.039(2) 0.038(2) -0.0040(19) 0.0084(19) 0.0004(19)
C26 0.055(3) 0.031(2) 0.027(2) -0.0070(16) 0.0127(19) 0.0013(19)
C27 0.090(4) 0.036(3) 0.049(3) -0.016(2) 0.037(3) -0.017(3)
C28 0.104(5) 0.052(3) 0.073(4) -0.024(3) 0.063(3) -0.024(3)
C29 0.079(4) 0.053(3) 0.079(4) -0.026(3) 0.045(3) -0.002(3)
C30 0.079(4) 0.029(2) 0.076(4) -0.005(2) 0.032(3) 0.008(2)
C31 0.067(3) 0.030(2) 0.043(2) 0.0000(18) 0.025(2) 0.008(2)
C32 0.061(3) 0.036(2) 0.088(4) 0.015(3) 0.056(3) 0.012(2)
C33 0.107(5) 0.042(3) 0.164(7) 0.023(4) 0.104(5) 0.009(3)
C34 0.171(9) 0.062(5) 0.206(10) 0.052(5) 0.162(9) 0.035(5)
C35 0.170(9) 0.103(6) 0.184(10) 0.095(6) 0.159(9) 0.089(6)
C36 0.132(6) 0.101(5) 0.085(5) 0.046(4) 0.082(5) 0.063(5)
C37 0.097(5) 0.058(3) 0.073(4) 0.020(3) 0.065(4) 0.031(3)
C38 0.031(2) 0.034(2) 0.057(3) -0.0032(19) 0.022(2) 0.0005(18)
C39 0.034(3) 0.051(3) 0.151(6) -0.028(3) 0.040(3) -0.004(2)
C40 0.036(3) 0.062(4) 0.169(7) -0.025(4) 0.041(4) 0.002(3)
C41 0.049(3) 0.039(3) 0.103(4) -0.003(3) 0.039(3) 0.010(2)
C42 0.059(3) 0.032(2) 0.068(3) -0.002(2) 0.035(3) 0.000(2)
C43 0.036(2) 0.038(2) 0.056(3) -0.001(2) 0.023(2) -0.0031(19)

loop_
_atom_type_symbol
_atom_type_description
_atom_type_scat_dispersion_real
_atom_type_scat_dispersion_imag
_atom_type_scat_source
C C 0.0033 0.0016 'International Tables Vol C Tables 4.2.6.8 and 6.1.1.4'
H H 0.0000 0.0000 'International Tables Vol C Tables 4.2.6.8 and 6.1.1.4'
P P 0.1023 0.0942 'International Tables Vol C Tables 4.2.6.8 and 6.1.1.4'
Ir Ir -1.4442 7.9887 'International Tables Vol C Tables 4.2.6.8 and 6.1.1.4'

loop_
_geom_angle_atom_site_label_1
_geom_angle_atom_site_label_2
_geom_angle_atom_site_label_3
_geom_angle
C7 Ir C1 86.64(15)
C7 Ir C4 83.67(16)
C1 Ir C4 90.67(15)
C7 Ir P2 97.18(11)
C1 Ir P2 92.94(12)
C4 Ir P2 176.33(11)
C7 Ir P3 88.23(11)
C1 Ir P3 173.75(11)
C4 Ir P3 92.33(11)
P2 Ir P3 84.14(4)
C7 Ir P1 172.05(11)
C1 Ir P1 85.73(11)
C4 Ir P1 94.19(11)
P2 Ir P1 85.44(4)
P3 Ir P1 99.52(4)
C20 P1 C14 98.87(19)
C20 P1 C10 103.6(2)
C14 P1 C10 99.3(2)
C20 P1 Ir 122.19(14)
C14 P1 Ir 122.09(15)
C10 P1 Ir 107.23(14)
C26 P2 C11 101.0(2)
C26 P2 C12 104.7(2)
C11 P2 C12 101.8(3)
C26 P2 Ir 127.62(14)
C11 P2 Ir 109.38(14)
C12 P2 Ir 109.32(15)
C13 P3 C38 102.6(2)
C13 P3 C32 104.0(3)
C38 P3 C32 96.7(2)
C13 P3 Ir 107.35(17)
C38 P3 Ir 124.90(14)
C32 P3 Ir 118.60(16)
C2 C1 Ir 119.3(3)
C3 C2 C1 125.9(5)
C5 C4 Ir 120.3(3)
C6 C5 C4 128.1(5)
C8 C7 Ir 118.8(3)
C9A C8 C9 60.3(9)
C9A C8 C7 147.0(10)
C9 C8 C7 134.5(7)
C9A C9 C8 54.9(9)
C8 C9A C9 64.8(11)
C11 C10 P1 111.8(3)
C10 C11 P2 112.3(3)
C13 C12 P2 107.1(3)
C12 C13 P3 111.1(3)
C19 C14 C15 118.0(4)
C19 C14 P1 122.0(3)
C15 C14 P1 119.9(4)
C16 C15 C14 121.3(5)
C17 C16 C15 120.6(5)
C16 C17 C18 119.5(5)
C19 C18 C17 120.1(6)
C14 C19 C18 120.3(5)
C21 C20 C25 117.1(4)
C21 C20 P1 122.8(3)
C25 C20 P1 120.0(3)
C20 C21 C22 121.5(5)
C23 C22 C21 120.5(5)
C22 C23 C24 119.6(5)
C23 C24 C25 119.9(4)
C24 C25 C20 121.4(4)
C27 C26 C31 117.4(4)
C27 C26 P2 119.5(3)
C31 C26 P2 123.1(3)
C28 C27 C26 121.5(4)
C29 C28 C27 120.7(5)
C30 C29 C28 119.3(5)
C29 C30 C31 120.9(5)
C26 C31 C30 120.2(4)
C37 C32 C33 118.6(5)
C37 C32 P3 119.5(4)
C33 C32 P3 122.0(5)
C32 C33 C34 119.8(8)
C35 C34 C33 120.1(7)
C34 C35 C36 121.4(7)
C37 C36 C35 118.9(8)
C36 C37 C32 121.3(6)
C43 C38 C39 118.8(4)
C43 C38 P3 119.9(3)
C39 C38 P3 121.0(3)
C40 C39 C38 120.7(5)
C39 C40 C41 120.9(5)
C40 C41 C42 119.1(4)
C41 C42 C43 120.1(4)
C38 C43 C42 120.4(4)

loop_
_geom_bond_atom_site_label_1
_geom_bond_atom_site_label_2
_geom_bond_distance
Ir C7 2.186(4)
Ir C1 2.200(4)
Ir C4 2.208(4)
Ir P2 2.2935(10)
Ir P3 2.3374(11)
Ir P1 2.3412(10)
P1 C20 1.828(4)
P1 C14 1.838(4)
P1 C10 1.848(4)
P2 C26 1.818(4)
P2 C11 1.841(4)
P2 C12 1.842(5)
P3 C13 1.849(5)
P3 C38 1.850(4)
P3 C32 1.854(5)
C1 C2 1.488(6)
C2 C3 1.319(6)
C4 C5 1.463(6)
C5 C6 1.304(6)
C7 C8 1.471(7)
C8 C9A 1.133(17)
C8 C9 1.253(9)
C9 C9A 1.202(18)
C10 C11 1.516(7)
C12 C13 1.527(6)
C14 C19 1.382(6)
C14 C15 1.400(6)
C15 C16 1.380(7)
C16 C17 1.350(8)
C17 C18 1.403(8)
C18 C19 1.394(7)
C20 C21 1.368(6)
C20 C25 1.397(6)
C21 C22 1.393(7)
C22 C23 1.362(8)
C23 C24 1.368(7)
C24 C25 1.392(6)
C26 C27 1.394(6)
C26 C31 1.396(6)
C27 C28 1.377(7)
C28 C29 1.370(7)
C29 C30 1.368(7)
C30 C31 1.400(6)
C32 C37 1.387(8)
C32 C33 1.400(7)
C33 C34 1.414(10)
C34 C35 1.329(14)
C35 C36 1.407(11)
C36 C37 1.375(7)
C38 C43 1.379(6)
C38 C39 1.383(6)
C39 C40 1.372(7)
C40 C41 1.372(7)
C41 C42 1.383(7)
C42 C43 1.391(6)
